data_7222438
loop_
_publ_author_name
'Ren, Guo-Jian'
'Liu, Yan-Qing'
'Hu, Tong-Liang'
'Bu, Xian-He'

_publ_section_title
;
 Two robust metal--organic frameworks with uncoordinated N atoms for
 CO2adsorption
;
_journal_issue 43
_journal_name_full CrystEngComm
_journal_page_first 8198
_journal_paper_doi 10.1039/C5CE01340B
_journal_volume 17
_journal_year 2015
_chemical_formula_sum 'C38 H40 Co3 N18 O9'
_chemical_formula_weight 1069.67
_space_group_crystal_system cubic
_space_group_IT_number 217
_space_group_name_Hall 'I -4 2 3'
_space_group_name_H-M_alt 'I -4 3 m'
_symmetry_space_group_name_Hall 'I -4 2 3'
_symmetry_space_group_name_H-M 'I -4 3 m'
_atom_sites_solution_hydrogens geom
_audit_creation_method SHELXL-2014/7
_audit_update_record
;
2015-09-20 deposited with the CCDC.
2015-10-05 downloaded from the CCDC.
;
_cell_angle_alpha 90
_cell_angle_beta 90
_cell_angle_gamma 90
_cell_formula_units_Z 8
_cell_length_a 23.570(3)
_cell_length_b 23.570(3)
_cell_length_c 23.570(3)
_cell_measurement_reflns_used 14621
_cell_measurement_temperature 113.15
_cell_measurement_theta_max 27.9143
_cell_measurement_theta_min 1.7270
_cell_volume 13094(3)
_computing_cell_refinement 'CrystalClear (Rigaku Inc., 2008)'
_computing_data_collection 'CrystalClear (Rigaku Inc., 2008)'
_computing_data_reduction 'CrystalClear (Rigaku Inc., 2008)'
_computing_structure_refinement 'SHELXL-2014/7 (Sheldrick, 2014)'
_computing_structure_solution 'SHELXS-97 (Sheldrick, 1990)'
_diffrn_ambient_temperature 113.15
_diffrn_measured_fraction_theta_full 0.999
_diffrn_measured_fraction_theta_max 0.996
_diffrn_measurement_device_type \w
_diffrn_measurement_method dtprofit.ref
_diffrn_radiation_type MoK\a
_diffrn_radiation_wavelength 0.71073
_diffrn_reflns_av_R_equivalents 0.3089
_diffrn_reflns_av_unetI/netI 0.1071
_diffrn_reflns_laue_measured_fraction_full 0.999
_diffrn_reflns_laue_measured_fraction_max 0.996
_diffrn_reflns_limit_h_max 30
_diffrn_reflns_limit_h_min -30
_diffrn_reflns_limit_k_max 30
_diffrn_reflns_limit_k_min -30
_diffrn_reflns_limit_l_max 30
_diffrn_reflns_limit_l_min -30
_diffrn_reflns_number 60182
_diffrn_reflns_point_group_measured_fraction_full 1.000
_diffrn_reflns_point_group_measured_fraction_max 0.996
_diffrn_reflns_theta_full 25.242
_diffrn_reflns_theta_max 27.975
_diffrn_reflns_theta_min 1.728
_exptl_absorpt_coefficient_mu 0.803
_exptl_absorpt_correction_T_max 1.0000
_exptl_absorpt_correction_T_min 0.2967
_exptl_absorpt_correction_type multi-scan
_exptl_crystal_colour red
_exptl_crystal_density_diffrn 1.085
_exptl_crystal_density_method 'not measured'
_exptl_crystal_description block
_exptl_crystal_F_000 4376
_exptl_crystal_size_max 0.2
_exptl_crystal_size_mid 0.2
_exptl_crystal_size_min 0.2
_platon_squeeze_details
;
The total potential solvent accessible void is 7790 eA3, indicating more
solvent molecules can reside in the crystal structure. Based on the TG
and elemental analysis, two DMF molecules and one dimethylamine cation 
were included in the final molecules.
;
_refine_diff_density_max 1.221
_refine_diff_density_min -0.850
_refine_diff_density_rms 0.130
_refine_ls_abs_structure_details
;
 Flack x determined using 904 quotients [(I+)-(I-)]/[(I+)+(I-)]
 (Parsons, Flack and Wagner, Acta Cryst. B69 (2013) 249-259).
;
_refine_ls_abs_structure_Flack 0.08(4)
_refine_ls_extinction_method none
_refine_ls_goodness_of_fit_ref 1.040
_refine_ls_hydrogen_treatment constr
_refine_ls_matrix_type full
_refine_ls_number_parameters 94
_refine_ls_number_reflns 2895
_refine_ls_number_restraints 0
_refine_ls_restrained_S_all 1.040
_refine_ls_R_factor_all 0.0762
_refine_ls_R_factor_gt 0.0661
_refine_ls_shift/su_max 0.001
_refine_ls_shift/su_mean 0.000
_refine_ls_structure_factor_coef Fsqd
_refine_ls_weighting_details 'w=1/[\s^2^(Fo^2^)+(0.0732P)^2^] where P=(Fo^2^+2Fc^2^)/3'
_refine_ls_weighting_scheme calc
_refine_ls_wR_factor_gt 0.1594
_refine_ls_wR_factor_ref 0.1648
_reflns_Friedel_coverage 0.867
_reflns_friedel_fraction_full 1.000
_reflns_friedel_fraction_max 0.996
_reflns_number_gt 2469
_reflns_number_total 2895
_reflns_threshold_expression 'I > 2\s(I)'
_cod_data_source_file c5ce01340b2.cif
_cod_data_source_block 1
_cod_depositor_comments
;
The following automatic conversions were performed:

'_exptl_absorpt_correction_type' value 'Multi-scan' changed to
'multi-scan' according to
/usr/data/users/saulius/crontab/automatic-downloads/rss-feeds/RSC/lib/dictionaries/cif_core.dic
dictionary named 'cif_core.dic' version 2.4.2 from 2011-04-26.

Automatic conversion script
Id: cif_fix_values 3271 2015-04-21 07:52:19Z andrius 

 Adding full bibliography for 7222437--7222438.cif.
;
_cod_original_cell_volume 13095(4)
_cod_database_code 7222438
_shelx_shelxl_version_number 2014/7
_shelx_space_group_comment
;
The symmetry employed for this shelxl refinement is uniquely defined
by the following loop, which should always be used as a source of
symmetry information in preference to the above space-group names.
They are only intended as comments.
;

loop_
_space_group_symop_operation_xyz
'x, y, z'
'-x, -y, z'
'-x, y, -z'
'x, -y, -z'
'z, x, y'
'z, -x, -y'
'-z, -x, y'
'-z, x, -y'
'y, z, x'
'-y, z, -x'
'y, -z, -x'
'-y, -z, x'
'y, x, z'
'-y, -x, z'
'y, -x, -z'
'-y, x, -z'
'x, z, y'
'-x, z, -y'
'-x, -z, y'
'x, -z, -y'
'z, y, x'
'z, -y, -x'
'-z, y, -x'
'-z, -y, x'
'x+1/2, y+1/2, z+1/2'
'-x+1/2, -y+1/2, z+1/2'
'-x+1/2, y+1/2, -z+1/2'
'x+1/2, -y+1/2, -z+1/2'
'z+1/2, x+1/2, y+1/2'
'z+1/2, -x+1/2, -y+1/2'
'-z+1/2, -x+1/2, y+1/2'
'-z+1/2, x+1/2, -y+1/2'
'y+1/2, z+1/2, x+1/2'
'-y+1/2, z+1/2, -x+1/2'
'y+1/2, -z+1/2, -x+1/2'
'-y+1/2, -z+1/2, x+1/2'
'y+1/2, x+1/2, z+1/2'
'-y+1/2, -x+1/2, z+1/2'
'y+1/2, -x+1/2, -z+1/2'
'-y+1/2, x+1/2, -z+1/2'
'x+1/2, z+1/2, y+1/2'
'-x+1/2, z+1/2, -y+1/2'
'-x+1/2, -z+1/2, y+1/2'
'x+1/2, -z+1/2, -y+1/2'
'z+1/2, y+1/2, x+1/2'
'z+1/2, -y+1/2, -x+1/2'
'-z+1/2, y+1/2, -x+1/2'
'-z+1/2, -y+1/2, x+1/2'

loop_
_atom_site_label
_atom_site_type_symbol
_atom_site_fract_x
_atom_site_fract_y
_atom_site_fract_z
_atom_site_U_iso_or_equiv
_atom_site_adp_type
_atom_site_occupancy
_atom_site_site_symmetry_order
_atom_site_calc_flag
_atom_site_refinement_flags_posn
_atom_site_refinement_flags_adp
_atom_site_refinement_flags_occupancy
Co1 Co 0.38784(4) 0.71608(3) 0.71608(3) 0.0124(3) Uani 1 2 d S T P
O1 O 0.43055(18) 0.7267(2) 0.63753(18) 0.0244(11) Uani 1 1 d . . .
O2 O 0.3279(2) 0.6721(2) 0.6721(2) 0.014(2) Uani 1 6 d S T P
N1 N 0.2551(2) 0.7449(2) 1.0414(3) 0.0183(16) Uani 1 2 d S T P
N2 N 0.3409(2) 0.6989(2) 0.79270(19) 0.0165(10) Uani 1 1 d . . .
N3 N 0.3435(2) 0.7244(2) 0.8437(2) 0.0180(11) Uani 1 1 d . . .
C1 C 0.2987(3) 0.7701(3) 1.0152(3) 0.0320(18) Uani 1 1 d . . .
H1 H 0.3181 0.7987 1.0343 0.038 Uiso 1 1 calc R U .
C2 C 0.3162(3) 0.7555(3) 0.9610(3) 0.0317(18) Uani 1 1 d . . .
H2 H 0.3461 0.7746 0.9438 0.038 Uiso 1 1 calc R U .
C3 C 0.2882(3) 0.7118(3) 0.9328(3) 0.0209(17) Uani 1 2 d S T P
C4 C 0.3036(3) 0.6964(3) 0.8727(4) 0.0188(18) Uani 1 2 d S T P
C5 C 0.4130(2) 0.7278(4) 0.5870(2) 0.0211(19) Uani 1 2 d S T P
C6 C 0.4579(3) 0.7304(6) 0.5421(3) 0.034(3) Uani 1 2 d S T P
C7 C 0.5156(3) 0.7315(5) 0.5571(3) 0.061(3) Uani 1 1 d . . .
H7 H 0.5260 0.7322 0.5952 0.073 Uiso 1 1 calc R U .

loop_
_atom_site_aniso_label
_atom_site_aniso_U_11
_atom_site_aniso_U_22
_atom_site_aniso_U_33
_atom_site_aniso_U_23
_atom_site_aniso_U_13
_atom_site_aniso_U_12
Co1 0.0106(5) 0.0133(3) 0.0133(3) -0.0003(5) 0.0003(3) 0.0003(3)
O1 0.014(2) 0.040(3) 0.019(2) -0.005(2) 0.0061(17) -0.002(2)
O2 0.014(2) 0.014(2) 0.014(2) -0.002(2) 0.002(2) 0.002(2)
N1 0.025(2) 0.025(2) 0.005(3) -0.002(2) 0.002(2) -0.002(3)
N2 0.019(2) 0.021(3) 0.009(2) -0.0019(19) -0.0016(18) -0.0019(19)
N3 0.022(3) 0.024(3) 0.009(2) -0.004(2) 0.0021(18) -0.003(2)
C1 0.029(4) 0.040(4) 0.027(4) -0.019(3) 0.012(3) -0.018(3)
C2 0.030(4) 0.051(5) 0.014(3) -0.012(3) 0.007(3) -0.011(3)
C3 0.026(3) 0.026(3) 0.011(3) -0.006(2) 0.006(2) -0.007(4)
C4 0.020(3) 0.020(3) 0.015(4) -0.002(2) 0.002(2) 0.000(3)
C5 0.018(3) 0.028(5) 0.018(3) -0.003(2) 0.011(3) 0.003(2)
C6 0.013(3) 0.074(9) 0.013(3) -0.005(3) 0.010(3) 0.005(3)
C7 0.023(4) 0.144(11) 0.016(4) -0.001(5) -0.004(3) -0.008(5)

loop_
_atom_type_symbol
_atom_type_description
_atom_type_scat_dispersion_real
_atom_type_scat_dispersion_imag
_atom_type_scat_source
C C 0.0033 0.0016 'International Tables Vol C Tables 4.2.6.8 and 6.1.1.4'
H H 0.0000 0.0000 'International Tables Vol C Tables 4.2.6.8 and 6.1.1.4'
N N 0.0061 0.0033 'International Tables Vol C Tables 4.2.6.8 and 6.1.1.4'
O O 0.0106 0.0060 'International Tables Vol C Tables 4.2.6.8 and 6.1.1.4'
Co Co 0.3494 0.9721 'International Tables Vol C Tables 4.2.6.8 and 6.1.1.4'

loop_
_geom_angle_atom_site_label_1
_geom_angle_atom_site_label_2
_geom_angle_atom_site_label_3
_geom_angle
_geom_angle_site_symmetry_1
_geom_angle_site_symmetry_3
O2 Co1 N1 171.9(3) . 32_656
O2 Co1 O1 86.8(2) . .
N1 Co1 O1 87.36(19) 32_656 .
O2 Co1 O1 86.8(2) . 17
N1 Co1 O1 87.36(19) 32_656 17
O1 Co1 O1 88.9(3) . 17
O2 Co1 N2 88.5(2) . 17
N1 Co1 N2 97.04(19) 32_656 17
O1 Co1 N2 88.89(19) . 17
O1 Co1 N2 175.0(2) 17 17
O2 Co1 N2 88.5(2) . .
N1 Co1 N2 97.04(19) 32_656 .
O1 Co1 N2 175.0(2) . .
O1 Co1 N2 88.89(19) 17 .
N2 Co1 N2 93.0(3) 17 .
C5 O1 Co1 132.1(5) . .
Co1 O2 Co1 116.57(16) 7_665 10_656
Co1 O2 Co1 116.57(16) 7_665 .
Co1 O2 Co1 116.57(16) 10_656 .
C1 N1 C1 118.0(8) 14_665 .
C1 N1 Co1 120.3(4) 14_665 35_466
C1 N1 Co1 120.3(4) . 35_466
N2 N2 N3 110.4(3) 14_665 .
N2 N2 Co1 119.73(13) 14_665 .
N3 N2 Co1 129.8(4) . .
C4 N3 N2 101.7(5) . .
N1 C1 C2 123.0(6) . .
N1 C1 H1 118.5 . .
C2 C1 H1 118.5 . .
C1 C2 C3 118.8(6) . .
C1 C2 H2 120.6 . .
C3 C2 H2 120.6 . .
C2 C3 C2 118.3(8) 14_665 .
C2 C3 C4 120.8(4) 14_665 .
C2 C3 C4 120.8(4) . .
N3 C4 N3 115.8(7) 14_665 .
N3 C4 C3 122.0(4) 14_665 .
N3 C4 C3 122.0(4) . .
O1 C5 O1 128.3(8) . 23_656
O1 C5 C6 115.8(4) . .
O1 C5 C6 115.8(4) 23_656 .
C7 C6 C7 119.2(9) 23_656 .
C7 C6 C5 120.4(5) 23_656 .
C7 C6 C5 120.4(4) . .
C7 C7 C6 120.4(4) 21 .
C7 C7 H7 119.8 21 .
C6 C7 H7 119.8 . .

loop_
_geom_bond_atom_site_label_1
_geom_bond_atom_site_label_2
_geom_bond_distance
_geom_bond_site_symmetry_2
Co1 O2 2.036(2) .
Co1 N1 2.115(7) 32_656
Co1 O1 2.122(4) .
Co1 O1 2.122(4) 17
Co1 N2 2.157(5) 17
Co1 N2 2.157(5) .
O1 C5 1.261(6) .
O2 Co1 2.036(2) 7_665
O2 Co1 2.036(2) 10_656
N1 C1 1.337(7) 14_665
N1 C1 1.337(7) .
N1 Co1 2.116(7) 35_466
N2 N2 1.324(10) 14_665
N2 N3 1.346(6) .
N3 C4 1.336(7) .
C1 C2 1.386(9) .
C1 H1 0.9300 .
C2 C3 1.392(8) .
C2 H2 0.9300 .
C3 C2 1.392(8) 14_665
C3 C4 1.508(11) .
C4 N3 1.336(7) 14_665
C5 O1 1.261(6) 23_656
C5 C6 1.500(12) .
C6 C7 1.406(9) 23_656
C6 C7 1.406(9) .
C7 C7 1.382(16) 21
C7 H7 0.9300 .

loop_
_platon_squeeze_void_nr
_platon_squeeze_void_average_x
_platon_squeeze_void_average_y
_platon_squeeze_void_average_z
_platon_squeeze_void_volume
_platon_squeeze_void_count_electrons
_platon_squeeze_void_content
1 -0.044 -0.013 -0.008 7790 3651 ' '
